data_7242277
loop_
_publ_author_name
'Chen, Pengfei'
'Yin, Yuanye'
'Ni, Yingyong'
'Zhu, Huichao'
'Huang, Jianyan'
'Yang, Jiaxiang'
'Yang, Jianjun'
'Kong, Lin'

_publ_section_title
;
 Molecular engineering of carbazole--acrylonitrile fluorophores:
 substituent-dependent optical properties and mechanochromism
;
_journal_issue 11
_journal_name_full CrystEngComm
_journal_page_first 2289
_journal_page_last 2296
_journal_paper_doi 10.1039/D1CE00012H
_journal_volume 23
_journal_year 2021
_chemical_formula_sum 'C28 H23 N3'
_chemical_formula_weight 401.49
_chemical_name_common kzben
_chemical_name_systematic kzben
_space_group_crystal_system monoclinic
_space_group_IT_number 14
_space_group_name_Hall '-P 2ybc'
_space_group_name_H-M_alt 'P 1 21/c 1'
_atom_sites_solution_hydrogens geom
_audit_creation_method SHELXL-2014
_audit_update_record
;
2017-03-31 deposited with the CCDC.	2021-02-02 downloaded from the CCDC.
;
_cell_angle_alpha 90
_cell_angle_beta 108.6110(10)
_cell_angle_gamma 90
_cell_formula_units_Z 4
_cell_length_a 14.9068(15)
_cell_length_b 13.0177(13)
_cell_length_c 12.5244(13)
_cell_measurement_reflns_used 6603
_cell_measurement_temperature 296(2)
_cell_measurement_theta_max 25.86
_cell_measurement_theta_min 2.32
_cell_volume 2303.3(4)
_computing_structure_refinement 'SHELXL-2014 (Sheldrick, 2014)'
_diffrn_ambient_temperature 296(2)
_diffrn_measured_fraction_theta_full 0.978
_diffrn_measured_fraction_theta_max 0.998
_diffrn_measurement_device_type 'CCD area detector'
_diffrn_radiation_type MoK\a
_diffrn_radiation_wavelength 0.71073
_diffrn_reflns_av_R_equivalents 0.0237
_diffrn_reflns_av_unetI/netI 0.0199
_diffrn_reflns_Laue_measured_fraction_full 0.978
_diffrn_reflns_Laue_measured_fraction_max 0.998
_diffrn_reflns_limit_h_max 17
_diffrn_reflns_limit_h_min -17
_diffrn_reflns_limit_k_max 15
_diffrn_reflns_limit_k_min -15
_diffrn_reflns_limit_l_max 14
_diffrn_reflns_limit_l_min -14
_diffrn_reflns_number 16109
_diffrn_reflns_point_group_measured_fraction_full 0.978
_diffrn_reflns_point_group_measured_fraction_max 0.998
_diffrn_reflns_theta_full 25.242
_diffrn_reflns_theta_max 24.997
_diffrn_reflns_theta_min 1.441
_exptl_absorpt_coefficient_mu 0.069
_exptl_crystal_colour red
_exptl_crystal_density_diffrn 1.158
_exptl_crystal_description bulk
_exptl_crystal_F_000 848
_exptl_crystal_size_max 0.190
_exptl_crystal_size_mid 0.180
_exptl_crystal_size_min 0.170
_refine_diff_density_max 0.517
_refine_diff_density_min -0.230
_refine_diff_density_rms 0.032
_refine_ls_extinction_coef 0.0036(13)
_refine_ls_extinction_expression Fc^*^=kFc[1+0.001xFc^2^\l^3^/sin(2\q)]^-1/4^
_refine_ls_extinction_method SHELXL
_refine_ls_goodness_of_fit_ref 1.041
_refine_ls_hydrogen_treatment constr
_refine_ls_matrix_type full
_refine_ls_number_parameters 282
_refine_ls_number_reflns 4068
_refine_ls_number_restraints 0
_refine_ls_restrained_S_all 1.041
_refine_ls_R_factor_all 0.0588
_refine_ls_R_factor_gt 0.0470
_refine_ls_shift/su_max 0.000
_refine_ls_shift/su_mean 0.000
_refine_ls_structure_factor_coef Fsqd
_refine_ls_weighting_details 'w=1/[\s^2^(Fo^2^)+(0.0771P)^2^+0.5438P] where P=(Fo^2^+2Fc^2^)/3'
_refine_ls_weighting_scheme calc
_refine_ls_wR_factor_gt 0.1352
_refine_ls_wR_factor_ref 0.1497
_reflns_Friedel_coverage 0.000
_reflns_number_gt 3254
_reflns_number_total 4068
_reflns_threshold_expression 'I > 2\s(I)'
_cod_data_source_file d1ce00012h2.cif
_cod_data_source_block kzben
_cod_depositor_comments 'Adding full bibliography for 7242273--7242277.cif.'
_cod_original_sg_symbol_H-M 'P 21/c'
_cod_database_code 7242277
_shelx_space_group_comment
;
The symmetry employed for this shelxl refinement is uniquely defined
by the following loop, which should always be used as a source of
symmetry information in preference to the above space-group names.
They are only intended as comments.
;
_shelx_estimated_absorpt_t_min 0.987
_shelx_estimated_absorpt_t_max 0.988
_shelxl_version_number 2014-3

loop_
_space_group_symop_operation_xyz
'x, y, z'
'-x, y+1/2, -z+1/2'
'-x, -y, -z'
'x, -y-1/2, z-1/2'

loop_
_atom_site_label
_atom_site_type_symbol
_atom_site_fract_x
_atom_site_fract_y
_atom_site_fract_z
_atom_site_U_iso_or_equiv
_atom_site_adp_type
_atom_site_occupancy
_atom_site_site_symmetry_order
_atom_site_calc_flag
_atom_site_refinement_flags_posn
_atom_site_refinement_flags_adp
_atom_site_refinement_flags_occupancy
_atom_site_disorder_assembly
_atom_site_disorder_group
C1 C 0.08999(11) 0.54466(13) 0.19872(15) 0.0547(4) Uani 1 1 d . . . . .
C6 C 0.06679(12) 0.60675(13) 0.10191(16) 0.0598(5) Uani 1 1 d . . . . .
C2 C 0.04585(13) 0.56021(16) 0.28029(17) 0.0665(5) Uani 1 1 d . . . . .
H2 H 0.0604 0.5194 0.3445 0.080 Uiso 1 1 calc R U . . .
C5 C 0.00069(15) 0.68560(17) 0.0851(2) 0.0802(6) Uani 1 1 d . . . . .
H5 H -0.0144 0.7271 0.0214 0.096 Uiso 1 1 calc R U . . .
C4 C -0.04132(16) 0.69921(19) 0.1671(2) 0.0929(8) Uani 1 1 d . . . . .
H4 H -0.0857 0.7514 0.1581 0.111 Uiso 1 1 calc R U . . .
C3 C -0.02029(15) 0.63846(19) 0.2625(2) 0.0844(7) Uani 1 1 d . . . . .
H3 H -0.0509 0.6503 0.3154 0.101 Uiso 1 1 calc R U . . .
C10 C 0.11239(15) 0.61826(15) -0.07682(16) 0.0706(5) Uani 1 1 d . . . . .
H10A H 0.0526 0.6543 -0.1066 0.085 Uiso 1 1 calc R U . . .
H10B H 0.1123 0.5624 -0.1281 0.085 Uiso 1 1 calc R U . . .
C9 C 0.19093(17) 0.69098(17) -0.07537(19) 0.0823(6) Uani 1 1 d . . . . .
H9A H 0.2498 0.6527 -0.0547 0.099 Uiso 1 1 calc R U . . .
H9B H 0.1796 0.7169 -0.1512 0.099 Uiso 1 1 calc R U . . .
C7 C 0.2801(2) 0.8547(2) -0.0101(3) 0.1167(10) Uani 1 1 d . . . . .
H7A H 0.2802 0.9155 0.0333 0.175 Uiso 1 1 calc R U . . .
H7B H 0.2667 0.8729 -0.0879 0.175 Uiso 1 1 calc R U . . .
H7C H 0.3410 0.8221 0.0169 0.175 Uiso 1 1 calc R U . . .
C8 C 0.20298(17) 0.77943(18) 0.0018(2) 0.0866(7) Uani 1 1 d . . . . .
H8A H 0.2206 0.7548 0.0788 0.104 Uiso 1 1 calc R U . . .
H8B H 0.1433 0.8157 -0.0145 0.104 Uiso 1 1 calc R U . . .
C11 C 0.15865(11) 0.47069(12) 0.18709(13) 0.0478(4) Uani 1 1 d . . . . .
C12 C 0.20615(11) 0.38963(12) 0.25293(13) 0.0476(4) Uani 1 1 d . . . . .
H12 H 0.1990 0.3769 0.3228 0.057 Uiso 1 1 calc R U . . .
C13 C 0.17286(12) 0.49191(12) 0.08288(13) 0.0498(4) Uani 1 1 d . . . . .
C16 C 0.26473(11) 0.32742(12) 0.21327(13) 0.0478(4) Uani 1 1 d . . . . .
C15 C 0.27681(13) 0.34962(13) 0.10937(14) 0.0557(4) Uani 1 1 d . . . . .
H15 H 0.3156 0.3073 0.0833 0.067 Uiso 1 1 calc R U . . .
C14 C 0.23308(13) 0.43202(13) 0.04436(14) 0.0565(4) Uani 1 1 d . . . . .
H14 H 0.2436 0.4470 -0.0233 0.068 Uiso 1 1 calc R U . . .
C18 C 0.29197(13) 0.14066(13) 0.22898(15) 0.0566(4) Uani 1 1 d . . . . .
C19 C 0.22756(16) 0.12524(14) 0.11794(18) 0.0660(5) Uani 1 1 d . . . . .
C17 C 0.33192(15) 0.04878(14) 0.28833(17) 0.0668(5) Uani 1 1 d . . . . .
C20 C 0.31065(12) 0.23574(12) 0.27819(14) 0.0513(4) Uani 1 1 d . . . . .
C21 C 0.37400(12) 0.24472(13) 0.39249(14) 0.0546(4) Uani 1 1 d . . . . .
H21 H 0.3974 0.1840 0.4303 0.066 Uiso 1 1 calc R U . . .
C22 C 0.40188(12) 0.33241(13) 0.44841(14) 0.0531(4) Uani 1 1 d . . . . .
H22 H 0.3779 0.3929 0.4105 0.064 Uiso 1 1 calc R U . . .
C23 C 0.46627(12) 0.34271(13) 0.56311(15) 0.0554(4) Uani 1 1 d . . . . .
C28 C 0.47750(13) 0.43851(15) 0.61556(16) 0.0637(5) Uani 1 1 d . . . . .
H28 H 0.4441 0.4947 0.5766 0.076 Uiso 1 1 calc R U . . .
C27 C 0.53742(16) 0.45125(18) 0.72445(19) 0.0805(6) Uani 1 1 d . . . . .
H27 H 0.5442 0.5156 0.7585 0.097 Uiso 1 1 calc R U . . .
C24 C 0.51812(15) 0.26047(16) 0.62352(19) 0.0791(6) Uani 1 1 d . . . . .
H24 H 0.5123 0.1959 0.5902 0.095 Uiso 1 1 calc R U . . .
C26 C 0.5868(2) 0.3688(2) 0.7821(2) 0.1037(9) Uani 1 1 d . . . . .
H26 H 0.6266 0.3769 0.8557 0.124 Uiso 1 1 calc R U . . .
C25 C 0.5775(2) 0.2738(2) 0.7313(2) 0.1066(9) Uani 1 1 d . . . . .
H25 H 0.6118 0.2183 0.7705 0.128 Uiso 1 1 calc R U . . .
N1 N 0.11766(10) 0.57463(11) 0.03234(12) 0.0592(4) Uani 1 1 d . . . . .
N2 N 0.36218(17) -0.02391(14) 0.33754(19) 0.0956(6) Uani 1 1 d . . . . .
N3 N 0.17597(16) 0.10977(15) 0.02937(17) 0.0924(6) Uani 1 1 d . . . . .

loop_
_atom_site_aniso_label
_atom_site_aniso_U_11
_atom_site_aniso_U_22
_atom_site_aniso_U_33
_atom_site_aniso_U_23
_atom_site_aniso_U_13
_atom_site_aniso_U_12
C1 0.0472(9) 0.0497(9) 0.0619(10) -0.0128(8) 0.0099(8) 0.0010(7)
C6 0.0535(9) 0.0493(9) 0.0655(11) -0.0072(8) 0.0032(8) 0.0044(8)
C2 0.0575(10) 0.0693(12) 0.0714(12) -0.0206(10) 0.0186(9) 0.0015(9)
C5 0.0712(13) 0.0666(13) 0.0866(15) -0.0052(11) 0.0026(11) 0.0194(10)
C4 0.0702(14) 0.0836(16) 0.1106(19) -0.0195(15) 0.0088(13) 0.0303(12)
C3 0.0634(12) 0.0903(16) 0.0969(17) -0.0324(14) 0.0220(12) 0.0108(11)
C10 0.0859(13) 0.0559(11) 0.0562(11) 0.0081(8) 0.0032(10) 0.0035(10)
C9 0.0896(15) 0.0688(13) 0.0774(14) 0.0146(11) 0.0111(12) 0.0019(11)
C7 0.0959(18) 0.0753(16) 0.163(3) -0.0003(17) 0.0190(18) -0.0153(14)
C8 0.0790(14) 0.0749(14) 0.0935(16) 0.0041(12) 0.0102(12) 0.0046(11)
C11 0.0474(8) 0.0434(8) 0.0502(9) -0.0058(7) 0.0122(7) -0.0012(7)
C12 0.0536(9) 0.0459(8) 0.0447(8) -0.0020(7) 0.0177(7) -0.0021(7)
C13 0.0547(9) 0.0414(8) 0.0488(9) 0.0004(7) 0.0101(7) -0.0001(7)
C16 0.0563(9) 0.0423(8) 0.0466(9) -0.0001(7) 0.0189(7) 0.0021(7)
C15 0.0689(11) 0.0505(9) 0.0543(10) 0.0003(7) 0.0288(8) 0.0083(8)
C14 0.0726(11) 0.0529(9) 0.0474(9) 0.0042(7) 0.0238(8) 0.0025(8)
C18 0.0733(11) 0.0463(9) 0.0567(10) 0.0018(7) 0.0296(9) 0.0073(8)
C19 0.0902(14) 0.0507(10) 0.0607(12) -0.0054(9) 0.0290(11) 0.0044(9)
C17 0.0888(14) 0.0478(10) 0.0710(12) 0.0010(9) 0.0357(11) 0.0070(9)
C20 0.0603(10) 0.0478(9) 0.0521(9) 0.0031(7) 0.0270(8) 0.0064(7)
C21 0.0652(10) 0.0465(9) 0.0544(10) 0.0101(7) 0.0226(8) 0.0083(8)
C22 0.0556(9) 0.0470(9) 0.0584(10) 0.0098(8) 0.0207(8) 0.0037(7)
C23 0.0512(9) 0.0533(10) 0.0604(10) 0.0059(8) 0.0159(8) -0.0020(7)
C28 0.0615(11) 0.0594(11) 0.0696(12) 0.0029(9) 0.0201(9) -0.0022(9)
C27 0.0809(14) 0.0763(14) 0.0776(14) -0.0131(11) 0.0160(11) -0.0163(11)
C24 0.0767(13) 0.0600(12) 0.0812(14) 0.0055(10) -0.0022(11) 0.0032(10)
C26 0.0999(18) 0.101(2) 0.0781(16) 0.0026(14) -0.0162(13) -0.0102(15)
C25 0.1061(19) 0.0799(16) 0.0931(18) 0.0106(14) -0.0257(15) 0.0032(14)
N1 0.0657(9) 0.0474(8) 0.0562(8) 0.0043(6) 0.0077(7) 0.0057(7)
N2 0.1298(17) 0.0542(11) 0.1099(16) 0.0179(10) 0.0483(13) 0.0190(11)
N3 0.1222(16) 0.0784(13) 0.0703(12) -0.0123(10) 0.0217(12) -0.0006(11)

loop_
_atom_type_symbol
_atom_type_description
_atom_type_scat_dispersion_real
_atom_type_scat_dispersion_imag
_atom_type_scat_source
C C 0.0033 0.0016 'International Tables Vol C Tables 4.2.6.8 and 6.1.1.4'
H H 0.0000 0.0000 'International Tables Vol C Tables 4.2.6.8 and 6.1.1.4'
N N 0.0061 0.0033 'International Tables Vol C Tables 4.2.6.8 and 6.1.1.4'

loop_
_geom_angle_atom_site_label_1
_geom_angle_atom_site_label_2
_geom_angle_atom_site_label_3
_geom_angle
_geom_angle_site_symmetry_1
_geom_angle_site_symmetry_3
_geom_angle_publ_flag
C2 C1 C6 120.30(16) . . ?
C2 C1 C11 133.22(17) . . ?
C6 C1 C11 106.45(15) . . ?
N1 C6 C5 128.97(19) . . ?
N1 C6 C1 109.55(14) . . ?
C5 C6 C1 121.47(19) . . ?
C3 C2 C1 117.8(2) . . ?
C3 C2 H2 121.1 . . ?
C1 C2 H2 121.1 . . ?
C4 C5 C6 116.8(2) . . ?
C4 C5 H5 121.6 . . ?
C6 C5 H5 121.6 . . ?
C5 C4 C3 122.7(2) . . ?
C5 C4 H4 118.6 . . ?
C3 C4 H4 118.6 . . ?
C4 C3 C2 120.8(2) . . ?
C4 C3 H3 119.6 . . ?
C2 C3 H3 119.6 . . ?
N1 C10 C9 115.18(16) . . ?
N1 C10 H10A 108.5 . . ?
C9 C10 H10A 108.5 . . ?
N1 C10 H10B 108.5 . . ?
C9 C10 H10B 108.5 . . ?
H10A C10 H10B 107.5 . . ?
C8 C9 C10 115.5(2) . . ?
C8 C9 H9A 108.4 . . ?
C10 C9 H9A 108.4 . . ?
C8 C9 H9B 108.4 . . ?
C10 C9 H9B 108.4 . . ?
H9A C9 H9B 107.5 . . ?
C8 C7 H7A 109.5 . . ?
C8 C7 H7B 109.5 . . ?
H7A C7 H7B 109.5 . . ?
C8 C7 H7C 109.5 . . ?
H7A C7 H7C 109.5 . . ?
H7B C7 H7C 109.5 . . ?
C9 C8 C7 111.6(2) . . ?
C9 C8 H8A 109.3 . . ?
C7 C8 H8A 109.3 . . ?
C9 C8 H8B 109.3 . . ?
C7 C8 H8B 109.3 . . ?
H8A C8 H8B 108.0 . . ?
C12 C11 C13 119.93(14) . . ?
C12 C11 C1 133.66(16) . . ?
C13 C11 C1 106.39(14) . . ?
C11 C12 C16 119.30(15) . . ?
C11 C12 H12 120.3 . . ?
C16 C12 H12 120.3 . . ?
N1 C13 C14 129.54(16) . . ?
N1 C13 C11 109.42(15) . . ?
C14 C13 C11 121.03(15) . . ?
C12 C16 C15 119.52(15) . . ?
C12 C16 C20 120.29(14) . . ?
C15 C16 C20 120.14(14) . . ?
C14 C15 C16 122.21(15) . . ?
C14 C15 H15 118.9 . . ?
C16 C15 H15 118.9 . . ?
C15 C14 C13 117.95(15) . . ?
C15 C14 H14 121.0 . . ?
C13 C14 H14 121.0 . . ?
C20 C18 C19 122.75(16) . . ?
C20 C18 C17 121.93(16) . . ?
C19 C18 C17 115.23(16) . . ?
N3 C19 C18 178.0(2) . . ?
N2 C17 C18 178.0(2) . . ?
C18 C20 C21 119.52(15) . . ?
C18 C20 C16 119.21(15) . . ?
C21 C20 C16 121.27(14) . . ?
C22 C21 C20 125.75(15) . . ?
C22 C21 H21 117.1 . . ?
C20 C21 H21 117.1 . . ?
C21 C22 C23 126.37(15) . . ?
C21 C22 H22 116.8 . . ?
C23 C22 H22 116.8 . . ?
C28 C23 C24 117.96(17) . . ?
C28 C23 C22 119.27(16) . . ?
C24 C23 C22 122.77(17) . . ?
C27 C28 C23 121.00(19) . . ?
C27 C28 H28 119.5 . . ?
C23 C28 H28 119.5 . . ?
C26 C27 C28 119.7(2) . . ?
C26 C27 H27 120.1 . . ?
C28 C27 H27 120.1 . . ?
C25 C24 C23 120.7(2) . . ?
C25 C24 H24 119.7 . . ?
C23 C24 H24 119.7 . . ?
C27 C26 C25 120.1(2) . . ?
C27 C26 H26 119.9 . . ?
C25 C26 H26 119.9 . . ?
C24 C25 C26 120.5(2) . . ?
C24 C25 H25 119.7 . . ?
C26 C25 H25 119.7 . . ?
C13 N1 C6 108.19(14) . . ?
C13 N1 C10 125.40(16) . . ?
C6 N1 C10 126.40(15) . . ?

loop_
_geom_bond_atom_site_label_1
_geom_bond_atom_site_label_2
_geom_bond_distance
_geom_bond_site_symmetry_2
_geom_bond_publ_flag
C1 C2 1.395(3) . ?
C1 C6 1.406(3) . ?
C1 C11 1.446(2) . ?
C6 N1 1.389(2) . ?
C6 C5 1.392(3) . ?
C2 C3 1.385(3) . ?
C2 H2 0.9300 . ?
C5 C4 1.374(3) . ?
C5 H5 0.9300 . ?
C4 C3 1.383(4) . ?
C4 H4 0.9300 . ?
C3 H3 0.9300 . ?
C10 N1 1.459(2) . ?
C10 C9 1.501(3) . ?
C10 H10A 0.9700 . ?
C10 H10B 0.9700 . ?
C9 C8 1.477(3) . ?
C9 H9A 0.9700 . ?
C9 H9B 0.9700 . ?
C7 C8 1.553(3) . ?
C7 H7A 0.9600 . ?
C7 H7B 0.9600 . ?
C7 H7C 0.9600 . ?
C8 H8A 0.9700 . ?
C8 H8B 0.9700 . ?
C11 C12 1.386(2) . ?
C11 C13 1.415(2) . ?
C12 C16 1.394(2) . ?
C12 H12 0.9300 . ?
C13 N1 1.380(2) . ?
C13 C14 1.387(2) . ?
C16 C15 1.400(2) . ?
C16 C20 1.483(2) . ?
C15 C14 1.378(2) . ?
C15 H15 0.9300 . ?
C14 H14 0.9300 . ?
C18 C20 1.371(2) . ?
C18 C19 1.430(3) . ?
C18 C17 1.434(2) . ?
C19 N3 1.148(3) . ?
C17 N2 1.141(2) . ?
C20 C21 1.446(2) . ?
C21 C22 1.334(2) . ?
C21 H21 0.9300 . ?
C22 C23 1.457(2) . ?
C22 H22 0.9300 . ?
C23 C28 1.394(3) . ?
C23 C24 1.394(3) . ?
C28 C27 1.381(3) . ?
C28 H28 0.9300 . ?
C27 C26 1.370(3) . ?
C27 H27 0.9300 . ?
C24 C25 1.368(3) . ?
C24 H24 0.9300 . ?
C26 C25 1.377(4) . ?
C26 H26 0.9300 . ?
C25 H25 0.9300 . ?

loop_
_geom_torsion_atom_site_label_1
_geom_torsion_atom_site_label_2
_geom_torsion_atom_site_label_3
_geom_torsion_atom_site_label_4
_geom_torsion
_geom_torsion_site_symmetry_1
_geom_torsion_site_symmetry_2
_geom_torsion_site_symmetry_3
_geom_torsion_site_symmetry_4
_geom_torsion_publ_flag
C2 C1 C6 N1 -178.26(15) . . . . ?
C11 C1 C6 N1 -0.08(18) . . . . ?
C2 C1 C6 C5 0.8(3) . . . . ?
C11 C1 C6 C5 178.95(16) . . . . ?
C6 C1 C2 C3 -0.4(3) . . . . ?
C11 C1 C2 C3 -177.95(18) . . . . ?
N1 C6 C5 C4 178.28(19) . . . . ?
C1 C6 C5 C4 -0.5(3) . . . . ?
C6 C5 C4 C3 -0.1(3) . . . . ?
C5 C4 C3 C2 0.5(4) . . . . ?
C1 C2 C3 C4 -0.3(3) . . . . ?
N1 C10 C9 C8 -56.4(3) . . . . ?
C10 C9 C8 C7 -175.24(19) . . . . ?
C2 C1 C11 C12 -0.9(3) . . . . ?
C6 C1 C11 C12 -178.75(17) . . . . ?
C2 C1 C11 C13 177.50(18) . . . . ?
C6 C1 C11 C13 -0.33(17) . . . . ?
C13 C11 C12 C16 -2.5(2) . . . . ?
C1 C11 C12 C16 175.77(16) . . . . ?
C12 C11 C13 N1 179.32(14) . . . . ?
C1 C11 C13 N1 0.64(17) . . . . ?
C12 C11 C13 C14 0.7(2) . . . . ?
C1 C11 C13 C14 -177.95(15) . . . . ?
C11 C12 C16 C15 1.9(2) . . . . ?
C11 C12 C16 C20 -175.46(14) . . . . ?
C12 C16 C15 C14 0.5(3) . . . . ?
C20 C16 C15 C14 177.86(16) . . . . ?
C16 C15 C14 C13 -2.2(3) . . . . ?
N1 C13 C14 C15 -176.67(16) . . . . ?
C11 C13 C14 C15 1.6(3) . . . . ?
C19 C18 C20 C21 177.68(16) . . . . ?
C17 C18 C20 C21 1.3(3) . . . . ?
C19 C18 C20 C16 -1.8(3) . . . . ?
C17 C18 C20 C16 -178.16(16) . . . . ?
C12 C16 C20 C18 120.12(18) . . . . ?
C15 C16 C20 C18 -57.2(2) . . . . ?
C12 C16 C20 C21 -59.4(2) . . . . ?
C15 C16 C20 C21 123.30(18) . . . . ?
C18 C20 C21 C22 176.51(17) . . . . ?
C16 C20 C21 C22 -4.0(3) . . . . ?
C20 C21 C22 C23 -179.41(15) . . . . ?
C21 C22 C23 C28 -170.53(17) . . . . ?
C21 C22 C23 C24 9.7(3) . . . . ?
C24 C23 C28 C27 -0.7(3) . . . . ?
C22 C23 C28 C27 179.60(17) . . . . ?
C23 C28 C27 C26 0.0(3) . . . . ?
C28 C23 C24 C25 0.5(3) . . . . ?
C22 C23 C24 C25 -179.7(2) . . . . ?
C28 C27 C26 C25 0.7(4) . . . . ?
C23 C24 C25 C26 0.2(4) . . . . ?
C27 C26 C25 C24 -0.8(5) . . . . ?
C14 C13 N1 C6 177.73(17) . . . . ?
C11 C13 N1 C6 -0.70(18) . . . . ?
C14 C13 N1 C10 -0.7(3) . . . . ?
C11 C13 N1 C10 -179.18(16) . . . . ?
C5 C6 N1 C13 -178.46(18) . . . . ?
C1 C6 N1 C13 0.48(19) . . . . ?
C5 C6 N1 C10 0.0(3) . . . . ?
C1 C6 N1 C10 178.94(16) . . . . ?
C9 C10 N1 C13 -81.5(2) . . . . ?
C9 C10 N1 C6 100.3(2) . . . . ?
